data_7126239
loop_
_publ_author_name
'Bukvic, Alexander J.'
'Crivoi, Dana Georgiana'
'Garwood, Hollie G.'
'McKay, Alasdair I.'
'Chen, Thomas T. D.'
'Mart\'inez-Mart\'inez, Antonio J'
'Weller, Andrew S.'

_publ_section_title
;
 Tolerant to air \s-alkane complexes by surface modification of single
 crystalline solid-state molecular organometallics using vapour-phase
 cationic polymerisation: SMOM@polymer.
;
_journal_issue 31
_journal_name_full 'Chemical communications (Cambridge, England)'
_journal_page_first 4328
_journal_page_last 4331
_journal_paper_doi 10.1039/d0cc01140a
_journal_volume 56
_journal_year 2020
_chemical_compound_source SYN
_chemical_formula_moiety 'C65 H72 B1 F24 P2 Rh1'
_chemical_formula_sum 'C65 H72 B F24 P2 Rh'
_chemical_formula_weight 1484.90
_chemical_melting_point ?
_space_group_IT_number 14
_space_group_name_Hall '-P 2yn'
_space_group_name_H-M_alt 'P 1 21/n 1'
_symmetry_cell_setting monoclinic
_symmetry_space_group_name_Hall '-P 2yn'
_symmetry_space_group_name_H-M 'P 1 21/n 1'
_atom_sites_solution_hydrogens difmap
_atom_sites_solution_primary direct
_audit_block_doi 10.5517/cc13b75v
_audit_creation_date 2014-06-18
_audit_creation_method CRYSTALS_ver_14.43
_audit_update_record
;
2015-03-11 deposited with the CCDC.	2020-03-05 downloaded from the CCDC.
;
_cell_angle_alpha 90
_cell_angle_beta 91.7586(6)
_cell_angle_gamma 90
_cell_formula_units_Z 4
_cell_length_a 19.04150(10)
_cell_length_b 17.9747(2)
_cell_length_c 19.56020(10)
_cell_measurement_reflns_used 27121
_cell_measurement_temperature 150
_cell_measurement_theta_max 76
_cell_measurement_theta_min 3
_cell_volume 6691.62(9)
_computing_cell_refinement 'CrysAlis, (Oxford Diffraction, 2002)'
_computing_data_collection 'SuperNova, (Oxford Diffraction, 2010)'
_computing_data_reduction 'CrysAlis, (Oxford Diffraction, 2002)'
_computing_molecular_graphics 'CAMERON (Watkin et al., 1996)'
_computing_publication_material 'CRYSTALS (Betteridge et al., 2003)'
_computing_structure_refinement 'CRYSTALS (Betteridge et al., 2003)'
_computing_structure_solution 'SIR92 (Altomare et al., 1994)'
_diffrn_ambient_pressure 101
_diffrn_ambient_temperature 150
_diffrn_measured_fraction_theta_full 0.997
_diffrn_measured_fraction_theta_max 0.992
_diffrn_measurement_device Area
_diffrn_measurement_device_type 'Oxford Diffraction SuperNova'
_diffrn_measurement_method \w
_diffrn_radiation_monochromator graphite
_diffrn_radiation_type 'Cu K\a'
_diffrn_radiation_wavelength 1.54180
_diffrn_reflns_av_R_equivalents 0.028
_diffrn_reflns_limit_h_max 23
_diffrn_reflns_limit_h_min -18
_diffrn_reflns_limit_k_max 22
_diffrn_reflns_limit_k_min -22
_diffrn_reflns_limit_l_max 24
_diffrn_reflns_limit_l_min -24
_diffrn_reflns_number 55994
_diffrn_reflns_theta_full 74.714
_diffrn_reflns_theta_max 76.238
_diffrn_reflns_theta_min 3.290
_diffrn_standards_number 0
_exptl_absorpt_coefficient_mu 3.464
_exptl_absorpt_correction_T_max 0.84
_exptl_absorpt_correction_T_min 0.67
_exptl_absorpt_correction_type multi-scan
_exptl_absorpt_process_details 'CrysAlis, (Oxford Diffraction, 2002)'
_exptl_crystal_colour orange
_exptl_crystal_density_diffrn 1.474
_exptl_crystal_density_meas ?
_exptl_crystal_density_method 'not measured'
_exptl_crystal_description plate
_exptl_crystal_F_000 3032
_exptl_crystal_size_max 0.200
_exptl_crystal_size_mid 0.200
_exptl_crystal_size_min 0.050
_refine_diff_density_max 1.90
_refine_diff_density_min -1.39
_refine_ls_extinction_method None
_refine_ls_goodness_of_fit_ref 0.9000
_refine_ls_hydrogen_treatment refxyz
_refine_ls_matrix_type full
_refine_ls_number_parameters 1102
_refine_ls_number_reflns 13848
_refine_ls_number_restraints 456
_refine_ls_R_factor_all 0.0460
_refine_ls_R_factor_gt 0.0415
_refine_ls_shift/su_max 0.0234052
_refine_ls_shift/su_mean 0.0005891
_refine_ls_structure_factor_coef Fsqd
_refine_ls_weighting_details
;
 Method, part 1, Chebychev polynomial, (Watkin, 1994, Prince, 1982) 
 [weight] = 1.0/[A~0~*T~0~(x)+A~1~*T~1~(x) ... +A~n-1~]*T~n-1~(x)] 
 where A~i~ are the Chebychev coefficients listed below and x= Fcalc/Fmax 
 Method = Robust Weighting (Prince, 1982) 
 W = [weight] * [1-(deltaF/6*sigmaF)^2^]^2^ 
 A~i~ are: 
 0.136E+04 0.227E+04 0.134E+04 527. 112. 
;
_refine_ls_weighting_scheme calc
_refine_ls_wR_factor_all 0.1106
_refine_ls_wR_factor_gt 0.1017
_refine_ls_wR_factor_ref 0.1102
_reflns_limit_h_max 23
_reflns_limit_h_min -23
_reflns_limit_k_max 22
_reflns_limit_k_min 0
_reflns_limit_l_max 24
_reflns_limit_l_min 0
_reflns_number_gt 12402
_reflns_number_total 13907
_reflns_threshold_expression I>2.0\s(I)
_oxford_diffrn_Wilson_B_factor 1.82
_oxford_diffrn_Wilson_scale 0.61
_oxford_refine_ls_r_factor_ref 0.0460
_oxford_refine_ls_scale 1.391(4)
_oxford_reflns_number_all 13852
_oxford_reflns_threshold_expression_ref I>-3.0\s(I)
_oxford_structure_analysis_title '187fmc13.cif_od At 17:53 on 6/ 1'
_cod_data_source_file d0cc01140a3.cif
_cod_data_source_block '[2-NBA][BArF4]'
_cod_depositor_comments
;
The following automatic conversions were performed:

data item '_chemical_melting_point' value 'not measured' was changed
to '?' -- the value is undefined or not given.

data item '_exptl_crystal_density_meas' value 'not measured' was
changed to '?' -- the value is perceived as not measured.

Automatic conversion script
Id: cif_fix_values 7556 2019-12-06 15:28:31Z antanas 

 Adding full bibliography for 7126239--7126241.cif.
;
_cod_original_sg_symbol_H-M 'P 1 21/n 1 '
_cod_original_formula_sum 'C65 H72 B1 F24 P2 Rh1'
_cod_database_code 7126239

loop_
_symmetry_equiv_pos_as_xyz
x,y,z
-x,-y,-z
-x+1/2,y+1/2,-z+1/2
x+1/2,-y+1/2,z+1/2

loop_
_atom_site_label
_atom_site_type_symbol
_atom_site_fract_x
_atom_site_fract_y
_atom_site_fract_z
_atom_site_U_iso_or_equiv
_atom_site_occupancy
_atom_site_adp_type
_atom_site_refinement_flags_posn
_atom_site_refinement_flags_adp
_atom_site_refinement_flags_occupancy
_atom_site_disorder_assembly
_atom_site_disorder_group
_atom_site_attached_hydrogens
F1 F 0.58098(17) 0.46642(15) 0.92820(17) 0.0898 1.0000 Uani . . . . . .
F2 F 0.62774(10) 0.36142(14) 0.95311(11) 0.0529 1.0000 Uani . . . . . .
F3 F 0.54835(13) 0.40515(17) 1.01468(12) 0.0685 1.0000 Uani . . . . . .
F4 F 0.29286(12) 0.41410(17) 0.83276(14) 0.0747 1.0000 Uani . . . . . .
F5 F 0.27455(12) 0.30721(16) 0.87088(18) 0.0798 1.0000 Uani . . . . . .
F6 F 0.30213(13) 0.3926(2) 0.94036(13) 0.0801 1.0000 Uani . . . . . .
F7 F 0.26179(11) 0.10004(12) 0.83424(12) 0.0510 1.0000 Uani . . . . . .
F8 F 0.26256(11) -0.00799(12) 0.78784(10) 0.0489 1.0000 Uani . . . . . .
F9 F 0.34183(11) 0.02141(12) 0.86348(10) 0.0488 1.0000 Uani . . . . . .
F10 F 0.35657(15) 0.11657(14) 0.52550(11) 0.0620 1.0000 Uani . . . . . .
F11 F 0.43646(13) 0.03545(12) 0.54081(11) 0.0545 1.0000 Uani . . . . . .
F12 F 0.33074(15) 0.00432(16) 0.55639(12) 0.0753 1.0000 Uani . . . . . .
F16 F 0.66827(12) 0.46793(14) 0.65629(14) 0.0662 1.0000 Uani . . . . . .
F17 F 0.67526(13) 0.43017(17) 0.55283(12) 0.0726 1.0000 Uani . . . . . .
F18 F 0.71485(11) 0.36425(14) 0.63497(15) 0.0633 1.0000 Uani . . . . . .
F19 F 0.76230(14) 0.17122(15) 0.65131(15) 0.0712 1.0000 Uani . . . . . .
F20 F 0.78984(11) 0.06350(14) 0.69232(12) 0.0576 1.0000 Uani . . . . . .
F21 F 0.70730(13) 0.07446(17) 0.61654(11) 0.0667 1.0000 Uani . . . . . .
B1 B 0.50325(16) 0.22636(17) 0.74434(17) 0.0239 1.0000 Uani . . . . . .
P1 P 0.47737(3) -0.18778(4) 0.83272(3) 0.0219 1.0000 Uani . . . . . .
P2 P 0.51486(3) -0.18762(4) 0.68644(3) 0.0225 1.0000 Uani . . . . . .
C1 C 0.52013(18) -0.40017(17) 0.80644(16) 0.0346 1.0000 Uani . . . . . .
C2 C 0.54314(19) -0.39968(18) 0.73103(17) 0.0374 1.0000 Uani . . . . . .
C3 C 0.5010(2) -0.46463(19) 0.6990(2) 0.0497 1.0000 Uani . . . . . .
C4 C 0.4237(3) -0.4424(2) 0.6915(2) 0.0590 1.0000 Uani . . . . . .
C5 C 0.3999(2) -0.4382(3) 0.7662(3) 0.0594 1.0000 Uani . . . . . .
C6 C 0.4659(2) -0.46289(19) 0.8073(2) 0.0473 1.0000 Uani . . . . . .
C7 C 0.4997(3) -0.5189(2) 0.7590(2) 0.0555 1.0000 Uani . . . . . .
C8 C 0.53129(14) -0.19280(16) 0.91234(14) 0.0267 1.0000 Uani . . . . . .
C9 C 0.51785(17) -0.1305(2) 0.96398(16) 0.0347 1.0000 Uani . . . . . .
C10 C 0.56008(18) -0.1447(2) 1.03079(16) 0.0407 1.0000 Uani . . . . . .
C11 C 0.63838(17) -0.1546(2) 1.01865(17) 0.0396 1.0000 Uani . . . . . .
C12 C 0.65101(17) -0.2152(2) 0.96589(17) 0.0376 1.0000 Uani . . . . . .
C13 C 0.60987(15) -0.1994(2) 0.89883(15) 0.0328 1.0000 Uani . . . . . .
C14 C 0.38557(14) -0.18922(17) 0.86090(14) 0.0265 1.0000 Uani . . . . . .
C15 C 0.33391(15) -0.1845(2) 0.79968(16) 0.0370 1.0000 Uani . . . . . .
C16 C 0.25762(17) -0.1897(3) 0.8224(2) 0.0475 1.0000 Uani . . . . . .
C17 C 0.24558(18) -0.2608(2) 0.8617(2) 0.0448 1.0000 Uani . . . . . .
C18 C 0.29439(17) -0.2635(3) 0.9244(2) 0.0453 1.0000 Uani . . . . . .
C19 C 0.37154(16) -0.2575(2) 0.90489(19) 0.0397 1.0000 Uani . . . . . .
C20 C 0.48959(16) -0.09428(16) 0.79547(15) 0.0286 1.0000 Uani . . . . . .
C21 C 0.47981(15) -0.09853(16) 0.71717(15) 0.0288 1.0000 Uani . . . . . .
C22 C 0.46633(14) -0.21032(17) 0.60620(14) 0.0261 1.0000 Uani . . . . . .
C23 C 0.39092(15) -0.23597(18) 0.61922(15) 0.0291 1.0000 Uani . . . . . .
C24 C 0.35586(17) -0.2652(2) 0.55318(16) 0.0356 1.0000 Uani . . . . . .
C25 C 0.35496(17) -0.2057(2) 0.49763(16) 0.0386 1.0000 Uani . . . . . .
C26 C 0.42875(18) -0.1763(2) 0.48557(16) 0.0403 1.0000 Uani . . . . . .
C27 C 0.46529(18) -0.1493(2) 0.55217(16) 0.0368 1.0000 Uani . . . . . .
C28 C 0.60521(14) -0.16882(18) 0.65997(15) 0.0305 1.0000 Uani . . . . . .
C29 C 0.64176(19) -0.2413(2) 0.6421(2) 0.0495 1.0000 Uani . . . . . .
C30 C 0.7171(2) -0.2274(3) 0.6197(3) 0.0633 1.0000 Uani . . . . . .
C31 C 0.75850(19) -0.1858(3) 0.6747(2) 0.0660 1.0000 Uani . . . . . .
C32 C 0.72341(19) -0.1130(3) 0.6915(2) 0.0590 1.0000 Uani . . . . . .
C33 C 0.64832(17) -0.1258(2) 0.71453(18) 0.0433 1.0000 Uani . . . . . .
C34 C 0.48083(14) 0.27834(14) 0.80942(14) 0.0234 1.0000 Uani . . . . . .
C35 C 0.53083(14) 0.31108(15) 0.85430(14) 0.0258 1.0000 Uani . . . . . .
C36 C 0.51247(15) 0.36030(16) 0.90566(14) 0.0285 1.0000 Uani . . . . . .
C37 C 0.44235(16) 0.37829(17) 0.91553(15) 0.0309 1.0000 Uani . . . . . .
C38 C 0.39220(15) 0.34696(17) 0.87152(15) 0.0301 1.0000 Uani . . . . . .
C39 C 0.41094(14) 0.29893(16) 0.81983(15) 0.0267 1.0000 Uani . . . . . .
C40 C 0.56754(18) 0.39824(19) 0.94957(17) 0.0387 1.0000 Uani . . . . . .
C41 C 0.31618(16) 0.3663(2) 0.87948(17) 0.0392 1.0000 Uani . . . . . .
C42 C 0.44273(13) 0.16419(15) 0.72381(14) 0.0256 1.0000 Uani . . . . . .
C43 C 0.39966(14) 0.13180(16) 0.77228(14) 0.0264 1.0000 Uani . . . . . .
C44 C 0.34982(14) 0.07733(15) 0.75493(15) 0.0278 1.0000 Uani . . . . . .
C45 C 0.34090(15) 0.05270(16) 0.68817(16) 0.0292 1.0000 Uani . . . . . .
C46 C 0.38411(15) 0.08297(16) 0.63969(15) 0.0289 1.0000 Uani . . . . . .
C47 C 0.43367(15) 0.13702(15) 0.65699(15) 0.0274 1.0000 Uani . . . . . .
C48 C 0.30391(16) 0.04775(18) 0.80967(16) 0.0346 1.0000 Uani . . . . . .
C49 C 0.37576(19) 0.05992(19) 0.56611(17) 0.0413 1.0000 Uani . . . . . .
C50 C 0.51567(14) 0.28585(15) 0.68196(14) 0.0245 1.0000 Uani . . . . . .
C51 C 0.46154(15) 0.30844(15) 0.63624(14) 0.0264 1.0000 Uani . . . . . .
C52 C 0.47231(13) 0.35910(14) 0.58379(13) 0.0294 1.0000 Uani D . . . . .
C53 C 0.53779(16) 0.39127(16) 0.57548(15) 0.0304 1.0000 Uani . . . . . .
C54 C 0.59151(15) 0.37201(16) 0.62156(15) 0.0288 1.0000 Uani . . . . . .
C55 C 0.58049(14) 0.32141(15) 0.67374(14) 0.0265 1.0000 Uani . . . . . .
C56 C 0.41290(9) 0.38015(11) 0.53542(9) 0.0455 1.0000 Uani D . . . . .
C57 C 0.66201(17) 0.40841(18) 0.61583(17) 0.0372 1.0000 Uani . . . . . .
C58 C 0.57442(13) 0.17761(14) 0.76171(14) 0.0244 1.0000 Uani . . . . . .
C59 C 0.62384(14) 0.16055(16) 0.71234(15) 0.0270 1.0000 Uani . . . . . .
C60 C 0.68362(15) 0.11766(16) 0.72736(16) 0.0305 1.0000 Uani . . . . . .
C61 C 0.69528(16) 0.08798(18) 0.79195(16) 0.0343 1.0000 Uani . . . . . .
C62 C 0.64563(15) 0.10195(16) 0.84105(14) 0.0362 1.0000 Uani D . . . . .
C63 C 0.58743(15) 0.14599(16) 0.82635(16) 0.0301 1.0000 Uani . . . . . .
C64 C 0.73592(18) 0.1067(2) 0.67220(18) 0.0431 1.0000 Uani . . . . . .
C65 C 0.65533(12) 0.07052(13) 0.91172(10) 0.0648 1.0000 Uani D . . . . .
Rh1 Rh 0.507011(10) -0.276766(10) 0.762518(9) 0.0222 1.0000 Uani . . . . . .
H12 H 0.560(2) -0.411(2) 0.8364(19) 0.0418 1.0000 Uiso . . . . . .
H22 H 0.593(2) -0.410(2) 0.728(2) 0.0457 1.0000 Uiso . . . . . .
H31 H 0.520(2) -0.483(3) 0.658(2) 0.0600 1.0000 Uiso . . . . . .
H41 H 0.397(3) -0.481(3) 0.664(2) 0.0711 1.0000 Uiso . . . . . .
H42 H 0.420(3) -0.398(3) 0.667(3) 0.0711 1.0000 Uiso . . . . . .
H51 H 0.363(3) -0.473(3) 0.772(3) 0.0717 1.0000 Uiso . . . . . .
H52 H 0.387(3) -0.383(3) 0.777(3) 0.0717 1.0000 Uiso . . . . . .
H61 H 0.455(2) -0.483(3) 0.850(2) 0.0586 1.0000 Uiso . . . . . .
H72 H 0.551(3) -0.535(3) 0.774(2) 0.0691 1.0000 Uiso . . . . . .
H71 H 0.471(3) -0.560(3) 0.750(2) 0.0691 1.0000 Uiso . . . . . .
H81 H 0.5187(18) -0.243(2) 0.9322(18) 0.0326 1.0000 Uiso . . . . . .
H92 H 0.469(2) -0.128(2) 0.9751(19) 0.0436 1.0000 Uiso . . . . . .
H91 H 0.532(2) -0.085(2) 0.945(2) 0.0436 1.0000 Uiso . . . . . .
H102 H 0.553(2) -0.103(2) 1.060(2) 0.0506 1.0000 Uiso . . . . . .
H101 H 0.545(2) -0.195(2) 1.051(2) 0.0506 1.0000 Uiso . . . . . .
H112 H 0.664(2) -0.169(2) 1.062(2) 0.0486 1.0000 Uiso . . . . . .
H111 H 0.657(2) -0.105(2) 1.003(2) 0.0486 1.0000 Uiso . . . . . .
H122 H 0.701(2) -0.221(2) 0.957(2) 0.0448 1.0000 Uiso . . . . . .
H121 H 0.638(2) -0.261(2) 0.985(2) 0.0448 1.0000 Uiso . . . . . .
H131 H 0.628(2) -0.151(2) 0.8801(19) 0.0413 1.0000 Uiso . . . . . .
H132 H 0.617(2) -0.240(2) 0.869(2) 0.0413 1.0000 Uiso . . . . . .
H141 H 0.3794(18) -0.149(2) 0.8889(18) 0.0329 1.0000 Uiso . . . . . .
H152 H 0.346(2) -0.227(2) 0.769(2) 0.0473 1.0000 Uiso . . . . . .
H151 H 0.341(2) -0.137(2) 0.775(2) 0.0473 1.0000 Uiso . . . . . .
H162 H 0.245(2) -0.147(3) 0.853(2) 0.0574 1.0000 Uiso . . . . . .
H161 H 0.229(2) -0.186(3) 0.786(2) 0.0574 1.0000 Uiso . . . . . .
H172 H 0.197(2) -0.265(2) 0.878(2) 0.0553 1.0000 Uiso . . . . . .
H171 H 0.257(2) -0.302(3) 0.833(2) 0.0553 1.0000 Uiso . . . . . .
H181 H 0.289(2) -0.311(3) 0.944(2) 0.0570 1.0000 Uiso . . . . . .
H182 H 0.283(2) -0.221(2) 0.955(2) 0.0570 1.0000 Uiso . . . . . .
H191 H 0.404(2) -0.258(2) 0.947(2) 0.0506 1.0000 Uiso . . . . . .
H192 H 0.384(2) -0.297(2) 0.879(2) 0.0506 1.0000 Uiso . . . . . .
H201 H 0.535(2) -0.079(2) 0.8081(18) 0.0358 1.0000 Uiso . . . . . .
H202 H 0.4578(19) -0.061(2) 0.8139(18) 0.0358 1.0000 Uiso . . . . . .
H211 H 0.4998(19) -0.056(2) 0.6973(18) 0.0351 1.0000 Uiso . . . . . .
H212 H 0.429(2) -0.099(2) 0.7040(18) 0.0351 1.0000 Uiso . . . . . .
H221 H 0.4909(18) -0.252(2) 0.5888(18) 0.0318 1.0000 Uiso . . . . . .
H231 H 0.3906(19) -0.275(2) 0.654(2) 0.0361 1.0000 Uiso . . . . . .
H232 H 0.3644(19) -0.193(2) 0.6350(18) 0.0361 1.0000 Uiso . . . . . .
H242 H 0.382(2) -0.313(2) 0.539(2) 0.0440 1.0000 Uiso . . . . . .
H241 H 0.308(2) -0.282(2) 0.561(2) 0.0440 1.0000 Uiso . . . . . .
H252 H 0.327(2) -0.163(2) 0.513(2) 0.0472 1.0000 Uiso . . . . . .
H251 H 0.333(2) -0.223(2) 0.457(2) 0.0472 1.0000 Uiso . . . . . .
H262 H 0.456(2) -0.218(2) 0.467(2) 0.0481 1.0000 Uiso . . . . . .
H261 H 0.428(2) -0.135(2) 0.451(2) 0.0481 1.0000 Uiso . . . . . .
H272 H 0.512(2) -0.133(2) 0.542(2) 0.0448 1.0000 Uiso . . . . . .
H271 H 0.440(2) -0.106(2) 0.571(2) 0.0448 1.0000 Uiso . . . . . .
H281 H 0.5998(19) -0.137(2) 0.6224(19) 0.0368 1.0000 Uiso . . . . . .
H292 H 0.641(2) -0.277(3) 0.683(3) 0.0622 1.0000 Uiso . . . . . .
H291 H 0.616(3) -0.265(3) 0.608(3) 0.0622 1.0000 Uiso . . . . . .
H302 H 0.734(3) -0.273(3) 0.609(3) 0.0750 1.0000 Uiso . . . . . .
H301 H 0.715(3) -0.199(3) 0.578(3) 0.0750 1.0000 Uiso . . . . . .
H312 H 0.762(3) -0.219(3) 0.717(3) 0.0760 1.0000 Uiso . . . . . .
H311 H 0.802(3) -0.176(3) 0.660(3) 0.0760 1.0000 Uiso . . . . . .
H322 H 0.752(3) -0.088(3) 0.726(2) 0.0697 1.0000 Uiso . . . . . .
H321 H 0.722(3) -0.079(3) 0.649(3) 0.0697 1.0000 Uiso . . . . . .
H331 H 0.650(2) -0.156(2) 0.753(2) 0.0536 1.0000 Uiso . . . . . .
H332 H 0.628(2) -0.073(2) 0.724(2) 0.0536 1.0000 Uiso . . . . . .
H351 H 0.5805(19) 0.3004(19) 0.8497(17) 0.0310 1.0000 Uiso . . . . . .
H371 H 0.4305(19) 0.410(2) 0.9486(19) 0.0369 1.0000 Uiso . . . . . .
H391 H 0.3741(19) 0.2793(19) 0.7901(19) 0.0323 1.0000 Uiso . . . . . .
H431 H 0.4027(18) 0.1490(19) 0.8198(18) 0.0327 1.0000 Uiso . . . . . .
H451 H 0.3095(19) 0.020(2) 0.6763(18) 0.0348 1.0000 Uiso . . . . . .
H471 H 0.4619(19) 0.154(2) 0.6238(18) 0.0342 1.0000 Uiso . . . . . .
H511 H 0.418(2) 0.2859(19) 0.6400(18) 0.0324 1.0000 Uiso . . . . . .
H531 H 0.5458(19) 0.427(2) 0.5391(19) 0.0370 1.0000 Uiso . . . . . .
H551 H 0.6215(19) 0.3090(19) 0.7044(18) 0.0320 1.0000 Uiso . . . . . .
H591 H 0.6199(18) 0.1802(19) 0.6673(19) 0.0329 1.0000 Uiso . . . . . .
H611 H 0.733(2) 0.061(2) 0.8013(19) 0.0415 1.0000 Uiso . . . . . .
H631 H 0.5569(19) 0.156(2) 0.8602(19) 0.0359 1.0000 Uiso . . . . . .
H11 H 0.494(2) -0.358(2) 0.826(2) 0.0500 1.0000 Uiso . . . . . .
H21 H 0.531(2) -0.356(2) 0.700(2) 0.0500 1.0000 Uiso . . . . . .
F220 F 0.6957(3) 0.0127(3) 0.91438(18) 0.1348 0.5319 Uani D . . 2 2 .
F221 F 0.7175(3) 0.0463(4) 0.92455(19) 0.1325 0.4681 Uani D . . 2 1 .
F230 F 0.6437(3) 0.1192(3) 0.96012(19) 0.0695 0.4681 Uani D . . 2 1 .
F231 F 0.6820(3) 0.1158(3) 0.9540(2) 0.1312 0.5319 Uani D . . 2 2 .
F240 F 0.5960(2) 0.0487(3) 0.93857(17) 0.0642 0.5319 Uani D . . 2 2 .
F241 F 0.6154(3) 0.0168(3) 0.92338(19) 0.1252 0.4681 Uani D . . 2 1 .
F150 F 0.3572(3) 0.4038(6) 0.5668(2) 0.0509 0.1947 Uani D . . 1 1 .
F151 F 0.3779(2) 0.4382(2) 0.55572(18) 0.1221 0.8053 Uani D . . 1 2 .
F130 F 0.43388(15) 0.3968(2) 0.47352(15) 0.0788 0.8053 Uani D . . 1 2 .
F131 F 0.4291(2) 0.4329(5) 0.4936(4) 0.0670 0.1947 Uani D . . 1 1 .
F140 F 0.36616(15) 0.32697(19) 0.52662(16) 0.0764 0.8053 Uani D . . 1 2 .
F141 F 0.3912(4) 0.3252(3) 0.4971(4) 0.0671 0.1947 Uani D . . 1 1 .

loop_
_atom_site_aniso_label
_atom_site_aniso_U_11
_atom_site_aniso_U_22
_atom_site_aniso_U_33
_atom_site_aniso_U_23
_atom_site_aniso_U_13
_atom_site_aniso_U_12
F1 0.107(2) 0.0523(14) 0.106(2) 0.0240(14) -0.0668(19) -0.0374(15)
F2 0.0343(10) 0.0724(14) 0.0508(12) -0.0153(11) -0.0152(9) 0.0070(10)
F3 0.0584(14) 0.103(2) 0.0437(12) -0.0320(13) -0.0095(10) 0.0097(14)
F4 0.0427(12) 0.099(2) 0.0830(18) 0.0430(16) 0.0114(12) 0.0358(13)
F5 0.0255(11) 0.0774(18) 0.138(3) -0.0042(18) 0.0208(13) -0.0041(11)
F6 0.0420(12) 0.143(3) 0.0559(14) -0.0222(16) 0.0117(11) 0.0307(15)
F7 0.0415(11) 0.0526(12) 0.0601(13) -0.0037(10) 0.0218(10) -0.0051(9)
F8 0.0520(12) 0.0484(11) 0.0466(11) -0.0016(9) 0.0066(9) -0.0288(10)
F9 0.0513(12) 0.0576(12) 0.0373(10) 0.0152(9) -0.0016(9) -0.0127(10)
F10 0.0863(17) 0.0653(15) 0.0336(10) -0.0057(10) -0.0110(11) 0.0187(13)
F11 0.0683(14) 0.0465(12) 0.0501(12) -0.0107(10) 0.0250(11) -0.0008(10)
F12 0.0872(18) 0.0893(19) 0.0505(13) -0.0311(13) 0.0197(12) -0.0547(16)
F16 0.0479(13) 0.0591(14) 0.0920(18) -0.0285(13) 0.0097(12) -0.0281(11)
F17 0.0604(15) 0.110(2) 0.0478(13) 0.0206(13) 0.0056(11) -0.0475(15)
F18 0.0285(10) 0.0638(14) 0.0982(19) 0.0172(13) 0.0114(11) -0.0055(10)
F19 0.0612(15) 0.0681(16) 0.0866(18) 0.0179(14) 0.0400(14) 0.0056(12)
F20 0.0367(11) 0.0816(16) 0.0549(13) 0.0036(11) 0.0065(9) 0.0295(11)
F21 0.0571(14) 0.103(2) 0.0402(11) -0.0151(12) 0.0013(10) 0.0295(14)
B1 0.0159(13) 0.0255(15) 0.0301(15) 0.0011(11) 0.0001(11) 0.0004(10)
P1 0.0186(3) 0.0263(3) 0.0210(3) -0.0003(2) 0.0011(2) 0.0007(2)
P2 0.0189(3) 0.0269(3) 0.0219(3) 0.0029(2) 0.0016(2) 0.0013(2)
C1 0.0446 0.0274 0.0316 0.0024 -0.0010 0.0076
C2 0.0464(19) 0.0301(15) 0.0359(16) 0.0019(12) 0.0038(13) 0.0100(13)
C3 0.076(3) 0.0300(16) 0.0429(19) -0.0068(14) -0.0043(18) 0.0076(17)
C4 0.069(3) 0.043(2) 0.064(3) -0.0105(19) -0.023(2) -0.0054(19)
C5 0.050(2) 0.047(2) 0.081(3) -0.005(2) -0.003(2) -0.0161(18)
C6 0.064(2) 0.0293(16) 0.049(2) 0.0056(14) 0.0051(17) -0.0060(15)
C7 0.082(3) 0.0242(17) 0.060(2) -0.0018(15) -0.002(2) 0.0014(17)
C8 0.0216(12) 0.0346(15) 0.0239(13) -0.0011(11) -0.0003(10) -0.0004(11)
C9 0.0299(15) 0.0458(18) 0.0282(14) -0.0071(13) -0.0013(11) 0.0017(13)
C10 0.0372(17) 0.059(2) 0.0259(14) -0.0069(14) -0.0018(12) -0.0007(15)
C11 0.0325(16) 0.055(2) 0.0306(15) 0.0006(14) -0.0078(12) -0.0047(14)
C12 0.0252(15) 0.055(2) 0.0326(16) 0.0036(14) -0.0055(12) 0.0028(13)
C13 0.0227(13) 0.0470(18) 0.0288(14) -0.0013(13) -0.0001(11) -0.0001(12)
C14 0.0192(12) 0.0359(15) 0.0246(13) 0.0004(11) 0.0025(10) 0.0013(10)
C15 0.0206(13) 0.058(2) 0.0326(15) 0.0096(15) -0.0016(11) -0.0007(13)
C16 0.0200(14) 0.074(3) 0.049(2) 0.0213(19) -0.0023(14) -0.0007(15)
C17 0.0225(15) 0.057(2) 0.055(2) 0.0047(18) 0.0006(14) -0.0067(14)
C18 0.0250(15) 0.066(2) 0.0458(19) 0.0212(18) 0.0053(13) -0.0039(15)
C19 0.0230(14) 0.0508(19) 0.0453(19) 0.0167(16) 0.0022(13) 0.0000(14)
C20 0.0275(14) 0.0264(13) 0.0319(14) -0.0001(11) 0.0030(11) 0.0000(11)
C21 0.0276(14) 0.0276(14) 0.0313(14) 0.0038(11) 0.0031(11) 0.0021(11)
C22 0.0200(12) 0.0339(14) 0.0244(13) 0.0008(11) 0.0023(10) 0.0034(11)
C23 0.0226(13) 0.0395(15) 0.0250(13) 0.0036(12) 0.0005(10) -0.0028(11)
C24 0.0281(15) 0.0469(18) 0.0317(15) -0.0043(13) -0.0015(12) -0.0038(13)
C25 0.0296(15) 0.060(2) 0.0259(15) -0.0002(14) -0.0046(12) 0.0045(15)
C26 0.0345(16) 0.061(2) 0.0256(14) 0.0080(14) 0.0009(12) 0.0006(15)
C27 0.0344(16) 0.0480(18) 0.0278(14) 0.0112(13) -0.0033(12) -0.0049(14)
C28 0.0190(12) 0.0457(17) 0.0268(13) 0.0074(12) 0.0025(10) -0.0001(12)
C29 0.0273(17) 0.061(2) 0.061(2) -0.009(2) 0.0094(16) 0.0096(16)
C30 0.0293(19) 0.093(4) 0.069(3) 0.006(2) 0.0186(19) 0.0205(19)
C31 0.0172(15) 0.116(4) 0.065(3) 0.034(3) 0.0040(16) 0.0048(19)
C32 0.0263(17) 0.096(3) 0.054(2) 0.013(2) -0.0019(15) -0.0220(19)
C33 0.0279(15) 0.063(2) 0.0392(17) 0.0037(16) 0.0002(13) -0.0138(15)
C34 0.0190(12) 0.0230(13) 0.0283(13) 0.0043(9) 0.0014(10) -0.0014(9)
C35 0.0195(12) 0.0274(13) 0.0305(13) 0.0032(11) -0.0002(10) 0.0002(10)
C36 0.0277(14) 0.0293(14) 0.0282(13) 0.0027(11) -0.0027(11) 0.0000(11)
C37 0.0318(15) 0.0318(14) 0.0292(14) 0.0029(11) 0.0033(11) 0.0056(12)
C38 0.0241(13) 0.0339(15) 0.0326(14) 0.0071(12) 0.0051(11) 0.0043(11)
C39 0.0197(12) 0.0295(13) 0.0310(14) 0.0054(11) 0.0000(10) -0.0003(10)
C40 0.0387(17) 0.0388(17) 0.0381(16) -0.0046(13) -0.0087(13) 0.0022(13)
C41 0.0281(15) 0.0502(19) 0.0395(17) 0.0054(14) 0.0073(12) 0.0114(13)
C42 0.0200(12) 0.0255(13) 0.0313(14) 0.0035(11) -0.0007(10) 0.0005(10)
C43 0.0218(12) 0.0284(13) 0.0289(13) 0.0019(11) -0.0036(10) -0.0023(10)
C44 0.0235(13) 0.0251(13) 0.0347(14) 0.0037(11) 0.0009(11) -0.0027(10)
C45 0.0249(13) 0.0240(13) 0.0384(15) -0.0026(11) -0.0025(11) -0.0036(11)
C46 0.0284(14) 0.0259(13) 0.0325(14) -0.0025(11) 0.0015(11) -0.0007(11)
C47 0.0242(13) 0.0245(13) 0.0338(14) 0.0001(11) 0.0047(11) -0.0009(10)
C48 0.0335(15) 0.0350(15) 0.0354(15) 0.0005(12) 0.0016(12) -0.0114(12)
C49 0.0498(19) 0.0358(16) 0.0386(17) -0.0077(13) 0.0069(14) -0.0088(14)
C50 0.0213(13) 0.0251(12) 0.0271(13) -0.0021(10) 0.0023(10) 0.0001(10)
C51 0.0228(13) 0.0257(13) 0.0308(14) 0.0007(11) -0.0005(10) -0.0015(10)
C52 0.0313(14) 0.0279(13) 0.0287(13) 0.0003(11) -0.0026(11) 0.0016(11)
C53 0.0376(15) 0.0272(13) 0.0265(13) 0.0022(11) 0.0022(11) -0.0044(11)
C54 0.0296(14) 0.0268(13) 0.0301(14) -0.0016(11) 0.0044(11) -0.0058(11)
C55 0.0232(13) 0.0282(13) 0.0280(13) -0.0007(11) -0.0002(10) -0.0015(10)
C56 0.0451(17) 0.0499(17) 0.0407(16) 0.0074(14) -0.0130(13) 0.0034(14)
C57 0.0339(16) 0.0382(16) 0.0400(16) 0.0018(13) 0.0063(13) -0.0109(13)
C58 0.0201(12) 0.0227(12) 0.0303(13) 0.0010(10) -0.0011(10) -0.0018(10)
C59 0.0225(13) 0.0292(13) 0.0291(14) 0.0013(11) -0.0029(10) 0.0018(10)
C60 0.0234(13) 0.0318(14) 0.0364(15) -0.0024(12) 0.0017(11) 0.0044(11)
C61 0.0285(14) 0.0339(15) 0.0402(16) 0.0028(13) -0.0028(12) 0.0094(12)
C62 0.0376(16) 0.0369(15) 0.0341(15) 0.0095(12) 0.0003(12) 0.0102(13)
C63 0.0281(14) 0.0294(14) 0.0329(15) 0.0058(11) 0.0043(11) 0.0030(11)
C64 0.0348(17) 0.051(2) 0.0440(18) 0.0012(15) 0.0046(14) 0.0160(15)
C65 0.071(2) 0.079(2) 0.0437(18) 0.0290(17) 0.0029(17) 0.0251(19)
Rh1 0.02152(11) 0.02372(11) 0.02139(11) 0.00115(6) 0.00048(8) 0.00150(6)
F220 0.149(5) 0.166(5) 0.093(4) 0.091(4) 0.069(4) 0.120(5)
F221 0.121(5) 0.215(7) 0.063(4) 0.051(5) 0.020(4) 0.119(5)
F230 0.068(3) 0.110(5) 0.031(2) 0.011(3) 0.010(2) 0.040(3)
F231 0.185(6) 0.143(5) 0.061(4) 0.049(4) -0.070(4) -0.106(5)
F240 0.075(3) 0.071(3) 0.049(2) 0.030(2) 0.031(2) 0.026(3)
F241 0.205(7) 0.079(5) 0.088(5) 0.047(4) -0.037(5) -0.065(5)
F150 0.020(4) 0.075(7) 0.057(6) 0.012(5) -0.009(4) 0.007(4)
F151 0.132(4) 0.111(3) 0.118(3) -0.056(3) -0.084(3) 0.084(3)
F130 0.068(2) 0.119(3) 0.0482(17) 0.038(2) -0.0214(15) -0.021(2)
F131 0.062(6) 0.057(6) 0.081(7) 0.041(5) -0.023(6) -0.003(5)
F140 0.0568(19) 0.103(3) 0.067(2) 0.043(2) -0.0358(16) -0.0357(18)
F141 0.075(7) 0.073(6) 0.051(6) -0.015(5) -0.036(5) 0.005(6)

loop_
_atom_type_symbol
_atom_type_scat_dispersion_real
_atom_type_scat_dispersion_imag
_atom_type_scat_Cromer_Mann_a1
_atom_type_scat_Cromer_Mann_b1
_atom_type_scat_Cromer_Mann_a2
_atom_type_scat_Cromer_Mann_b2
_atom_type_scat_Cromer_Mann_a3
_atom_type_scat_Cromer_Mann_b3
_atom_type_scat_Cromer_Mann_a4
_atom_type_scat_Cromer_Mann_b4
_atom_type_scat_Cromer_Mann_c
_atom_type_scat_source
Rh 0.0927 3.6045 19.2957 0.7515 14.3501 8.2176 4.7343 25.8749 1.2892 98.6062 5.3280 'International Tables Vol C 4.2.6.8 and 6.1.1.4'
P 0.2955 0.4335 6.4345 1.9067 4.1791 27.1570 1.7800 0.5260 1.4908 68.1645 1.1149 'International Tables Vol C 4.2.6.8 and 6.1.1.4'
B 0.0090 0.0039 2.0545 23.2185 1.3326 1.0210 1.0979 60.3498 0.7068 0.1403 -0.1932 'International Tables Vol C 4.2.6.8 and 6.1.1.4'
C 0.0181 0.0091 2.3100 20.8439 1.0200 10.2075 1.5886 0.5687 0.8650 51.6512 0.2156 'International Tables Vol C 4.2.6.8 and 6.1.1.4'
F 0.0727 0.0534 3.5392 10.2825 2.6412 4.2944 1.5170 0.2615 1.0243 26.1476 0.2776 'International Tables Vol C 4.2.6.8 and 6.1.1.4'
H 0.0000 0.0000 0.4930 10.5109 0.3229 26.1257 0.1402 3.1424 0.0408 57.7998 0.0030 'International Tables Vol C 4.2.6.8 and 6.1.1.4'

loop_
_citation_id
_citation_doi
_citation_year
1 10.1021/ja510437p 2015

loop_
_geom_angle_atom_site_label_1
_geom_angle_site_symmetry_1
_geom_angle_atom_site_label_2
_geom_angle_site_symmetry_2
_geom_angle_atom_site_label_3
_geom_angle_site_symmetry_3
_geom_angle
_geom_angle_publ_flag
C34 . B1 . C42 . 112.2(2) yes
C34 . B1 . C50 . 104.6(2) yes
C42 . B1 . C50 . 112.1(2) yes
C34 . B1 . C58 . 112.0(2) yes
C42 . B1 . C58 . 104.8(2) yes
C50 . B1 . C58 . 111.3(2) yes
C8 . P1 . C14 . 104.77(12) yes
C8 . P1 . C20 . 107.71(13) yes
C14 . P1 . C20 . 105.17(13) yes
C8 . P1 . Rh1 . 110.27(9) yes
C14 . P1 . Rh1 . 116.12(10) yes
C20 . P1 . Rh1 . 112.22(10) yes
C21 . P2 . C22 . 107.04(13) yes
C21 . P2 . C28 . 106.44(14) yes
C22 . P2 . C28 . 104.44(13) yes
C21 . P2 . Rh1 . 112.36(9) yes
C22 . P2 . Rh1 . 111.90(10) yes
C28 . P2 . Rh1 . 114.07(10) yes
C2 . C1 . C6 . 103.0(3) yes
C2 . C1 . Rh1 . 71.48(16) yes
C6 . C1 . Rh1 . 128.7(2) yes
C2 . C1 . H12 . 110(2) no
C6 . C1 . H12 . 111(2) no
Rh1 . C1 . H12 . 119(2) no
C2 . C1 . H11 . 122(2) no
C6 . C1 . H11 . 102(2) no
Rh1 . C1 . H11 . 52(2) no
H12 . C1 . H11 . 108(3) no
C1 . C2 . C3 . 102.9(3) yes
C1 . C2 . Rh1 . 70.72(16) yes
C3 . C2 . Rh1 . 130.8(2) yes
C1 . C2 . H22 . 112(2) no
C3 . C2 . H22 . 109(2) no
Rh1 . C2 . H22 . 118(2) no
C1 . C2 . H21 . 120(2) no
C3 . C2 . H21 . 104(2) no
Rh1 . C2 . H21 . 51(2) no
H22 . C2 . H21 . 108(3) no
C2 . C3 . C4 . 109.2(3) yes
C2 . C3 . C7 . 101.1(3) yes
C4 . C3 . C7 . 101.7(4) yes
C2 . C3 . H31 . 114(3) no
C4 . C3 . H31 . 114(3) no
C7 . C3 . H31 . 116(3) no
C3 . C4 . C5 . 103.4(3) yes
C3 . C4 . H41 . 110(3) no
C5 . C4 . H41 . 112(3) no
C3 . C4 . H42 . 109(3) no
C5 . C4 . H42 . 115(3) no
H41 . C4 . H42 . 106(4) no
C4 . C5 . C6 . 102.8(4) yes
C4 . C5 . H51 . 108(3) no
C6 . C5 . H51 . 110(3) no
C4 . C5 . H52 . 108(3) no
C6 . C5 . H52 . 112(3) no
H51 . C5 . H52 . 115(4) no
C5 . C6 . C1 . 108.9(3) yes
C5 . C6 . C7 . 102.7(3) yes
C1 . C6 . C7 . 100.4(3) yes
C5 . C6 . H61 . 112(3) no
C1 . C6 . H61 . 117(3) no
C7 . C6 . H61 . 114(3) no
C6 . C7 . C3 . 94.0(3) yes
C6 . C7 . H72 . 114(3) no
C3 . C7 . H72 . 111(3) no
C6 . C7 . H71 . 112(3) no
C3 . C7 . H71 . 113(3) no
H72 . C7 . H71 . 112(4) no
P1 . C8 . C9 . 114.9(2) yes
P1 . C8 . C13 . 112.34(19) yes
C9 . C8 . C13 . 110.7(2) yes
P1 . C8 . H81 . 104(2) no
C9 . C8 . H81 . 110(2) no
C13 . C8 . H81 . 104(2) no
C8 . C9 . C10 . 110.2(3) yes
C8 . C9 . H92 . 111(2) no
C10 . C9 . H92 . 107(2) no
C8 . C9 . H91 . 109(2) no
C10 . C9 . H91 . 109(2) no
H92 . C9 . H91 . 110(3) no
C9 . C10 . C11 . 112.1(3) yes
C9 . C10 . H102 . 107(3) no
C11 . C10 . H102 . 109(3) no
C9 . C10 . H101 . 109(2) no
C11 . C10 . H101 . 104(2) no
H102 . C10 . H101 . 115(3) no
C10 . C11 . C12 . 111.3(3) yes
C10 . C11 . H112 . 111(2) no
C12 . C11 . H112 . 108(2) no
C10 . C11 . H111 . 107(2) no
C12 . C11 . H111 . 111(2) no
H112 . C11 . H111 . 109(3) no
C11 . C12 . C13 . 111.1(3) yes
C11 . C12 . H122 . 112(2) no
C13 . C12 . H122 . 110(2) no
C11 . C12 . H121 . 107(2) no
C13 . C12 . H121 . 112(3) no
H122 . C12 . H121 . 105(3) no
C12 . C13 . C8 . 110.0(2) yes
C12 . C13 . H131 . 107(2) no
C8 . C13 . H131 . 110(2) no
C12 . C13 . H132 . 108(2) no
C8 . C13 . H132 . 109(2) no
H131 . C13 . H132 . 112(3) no
P1 . C14 . C15 . 110.93(19) yes
P1 . C14 . C19 . 111.3(2) yes
C15 . C14 . C19 . 111.5(3) yes
P1 . C14 . H141 . 108(2) no
C15 . C14 . H141 . 109(2) no
C19 . C14 . H141 . 106(2) no
C14 . C15 . C16 . 111.2(3) yes
C14 . C15 . H152 . 106(2) no
C16 . C15 . H152 . 111(2) no
C14 . C15 . H151 . 110(2) no
C16 . C15 . H151 . 109(2) no
H152 . C15 . H151 . 109(3) no
C15 . C16 . C17 . 111.0(3) yes
C15 . C16 . H162 . 112(3) no
C17 . C16 . H162 . 108(3) no
C15 . C16 . H161 . 109(3) no
C17 . C16 . H161 . 112(3) no
H162 . C16 . H161 . 105(4) no
C16 . C17 . C18 . 109.8(3) yes
C16 . C17 . H172 . 113(2) no
C18 . C17 . H172 . 107(3) no
C16 . C17 . H171 . 109(3) no
C18 . C17 . H171 . 107(3) no
H172 . C17 . H171 . 111(4) no
C17 . C18 . C19 . 111.4(3) yes
C17 . C18 . H181 . 107(3) no
C19 . C18 . H181 . 106(3) no
C17 . C18 . H182 . 109(3) no
C19 . C18 . H182 . 108(3) no
H181 . C18 . H182 . 114(4) no
C18 . C19 . C14 . 112.5(3) yes
C18 . C19 . H191 . 112(2) no
C14 . C19 . H191 . 111(2) no
C18 . C19 . H192 . 110(3) no
C14 . C19 . H192 . 106(3) no
H191 . C19 . H192 . 106(4) no
P1 . C20 . C21 . 109.5(2) yes
P1 . C20 . H201 . 107(2) no
C21 . C20 . H201 . 111(2) no
P1 . C20 . H202 . 109(2) no
C21 . C20 . H202 . 111(2) no
H201 . C20 . H202 . 109(3) no
C20 . C21 . P2 . 109.49(19) yes
C20 . C21 . H211 . 109(2) no
P2 . C21 . H211 . 115(2) no
C20 . C21 . H212 . 110(2) no
P2 . C21 . H212 . 105(2) no
H211 . C21 . H212 . 108(3) no
P2 . C22 . C23 . 111.84(19) yes
P2 . C22 . C27 . 115.3(2) yes
C23 . C22 . C27 . 109.8(2) yes
P2 . C22 . H221 . 104(2) no
C23 . C22 . H221 . 107(2) no
C27 . C22 . H221 . 108(2) no
C22 . C23 . C24 . 110.4(2) yes
C22 . C23 . H231 . 111(2) no
C24 . C23 . H231 . 109(2) no
C22 . C23 . H232 . 108(2) no
C24 . C23 . H232 . 109(2) no
H231 . C23 . H232 . 110(3) no
C23 . C24 . C25 . 110.8(3) yes
C23 . C24 . H242 . 109(2) no
C25 . C24 . H242 . 112(2) no
C23 . C24 . H241 . 111(2) no
C25 . C24 . H241 . 110(2) no
H242 . C24 . H241 . 105(3) no
C24 . C25 . C26 . 111.3(3) yes
C24 . C25 . H252 . 109(2) no
C26 . C25 . H252 . 106(2) no
C24 . C25 . H251 . 111(2) no
C26 . C25 . H251 . 112(3) no
H252 . C25 . H251 . 107(3) no
C25 . C26 . C27 . 111.9(3) yes
C25 . C26 . H262 . 107(2) no
C27 . C26 . H262 . 108(3) no
C25 . C26 . H261 . 111(2) no
C27 . C26 . H261 . 110(2) no
H262 . C26 . H261 . 108(3) no
C26 . C27 . C22 . 110.9(3) yes
C26 . C27 . H272 . 109(2) no
C22 . C27 . H272 . 112(2) no
C26 . C27 . H271 . 111(2) no
C22 . C27 . H271 . 108(2) no
H272 . C27 . H271 . 107(3) no
P2 . C28 . C29 . 110.2(2) yes
P2 . C28 . C33 . 112.4(2) yes
C29 . C28 . C33 . 110.6(3) yes
P2 . C28 . H281 . 105(2) no
C29 . C28 . H281 . 113(2) no
C33 . C28 . H281 . 106(2) no
C28 . C29 . C30 . 111.4(4) yes
C28 . C29 . H292 . 110(3) no
C30 . C29 . H292 . 111(3) no
C28 . C29 . H291 . 109(3) no
C30 . C29 . H291 . 111(3) no
H292 . C29 . H291 . 104(4) no
C29 . C30 . C31 . 110.4(4) yes
C29 . C30 . H302 . 105(3) no
C31 . C30 . H302 . 116(4) no
C29 . C30 . H301 . 108(3) no
C31 . C30 . H301 . 110(3) no
H302 . C30 . H301 . 106(4) no
C30 . C31 . C32 . 111.0(3) yes
C30 . C31 . H312 . 108(3) no
C32 . C31 . H312 . 110(3) no
C30 . C31 . H311 . 109(3) no
C32 . C31 . H311 . 109(3) no
H312 . C31 . H311 . 110(4) no
C31 . C32 . C33 . 110.9(4) yes
C31 . C32 . H322 . 108(3) no
C33 . C32 . H322 . 112(3) no
C31 . C32 . H321 . 110(3) no
C33 . C32 . H321 . 109(3) no
H322 . C32 . H321 . 107(4) no
C28 . C33 . C32 . 110.9(3) yes
C28 . C33 . H331 . 106(3) no
C32 . C33 . H331 . 108(3) no
C28 . C33 . H332 . 113(2) no
C32 . C33 . H332 . 106(2) no
H331 . C33 . H332 . 114(3) no
B1 . C34 . C35 . 122.3(2) yes
B1 . C34 . C39 . 122.1(2) yes
C35 . C34 . C39 . 115.3(3) yes
C34 . C35 . C36 . 122.5(3) yes
C34 . C35 . H351 . 120(2) no
C36 . C35 . H351 . 117(2) no
C35 . C36 . C37 . 120.7(3) yes
C35 . C36 . C40 . 121.1(3) yes
C37 . C36 . C40 . 118.1(3) yes
C36 . C37 . C38 . 117.7(3) yes
C36 . C37 . H371 . 121(2) no
C38 . C37 . H371 . 122(2) no
C37 . C38 . C39 . 121.3(3) yes
C37 . C38 . C41 . 119.3(3) yes
C39 . C38 . C41 . 119.4(3) yes
C34 . C39 . C38 . 122.5(3) yes
C34 . C39 . H391 . 119(2) no
C38 . C39 . H391 . 118(2) no
C36 . C40 . F3 . 112.3(3) yes
C36 . C40 . F2 . 113.1(3) yes
F3 . C40 . F2 . 104.9(3) yes
C36 . C40 . F1 . 112.3(3) yes
F3 . C40 . F1 . 106.0(3) yes
F2 . C40 . F1 . 107.7(3) yes
C38 . C41 . F5 . 111.9(3) yes
C38 . C41 . F4 . 112.6(3) yes
F5 . C41 . F4 . 104.2(3) yes
C38 . C41 . F6 . 113.6(3) yes
F5 . C41 . F6 . 105.3(3) yes
F4 . C41 . F6 . 108.7(3) yes
B1 . C42 . C43 . 122.5(2) yes
B1 . C42 . C47 . 122.0(2) yes
C43 . C42 . C47 . 115.4(2) yes
C42 . C43 . C44 . 122.3(3) yes
C42 . C43 . H431 . 120(2) no
C44 . C43 . H431 . 118(2) no
C43 . C44 . C45 . 121.0(3) yes
C43 . C44 . C48 . 118.8(3) yes
C45 . C44 . C48 . 120.2(3) yes
C44 . C45 . C46 . 117.5(3) yes
C44 . C45 . H451 . 122(2) no
C46 . C45 . H451 . 120(2) no
C45 . C46 . C47 . 121.4(3) yes
C45 . C46 . C49 . 120.0(3) yes
C47 . C46 . C49 . 118.5(3) yes
C42 . C47 . C46 . 122.3(3) yes
C42 . C47 . H471 . 119(2) no
C46 . C47 . H471 . 118(2) no
C44 . C48 . F9 . 111.9(2) yes
C44 . C48 . F8 . 112.8(3) yes
F9 . C48 . F8 . 106.5(3) yes
C44 . C48 . F7 . 112.2(3) yes
F9 . C48 . F7 . 106.3(3) yes
F8 . C48 . F7 . 106.8(3) yes
C46 . C49 . F11 . 112.1(3) yes
C46 . C49 . F10 . 112.3(3) yes
F11 . C49 . F10 . 104.7(3) yes
C46 . C49 . F12 . 113.2(3) yes
F11 . C49 . F12 . 105.1(3) yes
F10 . C49 . F12 . 109.0(3) yes
B1 . C50 . C51 . 122.8(2) yes
B1 . C50 . C55 . 121.9(2) yes
C51 . C50 . C55 . 115.2(3) yes
C50 . C51 . C52 . 122.5(3) yes
C50 . C51 . H511 . 118(2) no
C52 . C51 . H511 . 120(2) no
C51 . C52 . C53 . 120.8(2) yes
C51 . C52 . C56 . 120.30(19) yes
C53 . C52 . C56 . 118.91(19) yes
C52 . C53 . C54 . 117.9(3) yes
C52 . C53 . H531 . 121(2) no
C54 . C53 . H531 . 121(2) no
C53 . C54 . C55 . 121.1(3) yes
C53 . C54 . C57 . 119.1(3) yes
C55 . C54 . C57 . 119.8(3) yes
C50 . C55 . C54 . 122.4(3) yes
C50 . C55 . H551 . 120(2) no
C54 . C55 . H551 . 117(2) no
C52 . C56 . F150 . 113.02(6) yes
C52 . C56 . F131 . 113.13(6) yes
F150 . C56 . F131 . 105.64(6) yes
C52 . C56 . F141 . 113.07(6) yes
F150 . C56 . F141 . 105.61(6) yes
F131 . C56 . F141 . 105.68(6) yes
C52 . C56 . F151 . 113.05(6) yes
C52 . C56 . F130 . 113.05(6) yes
F151 . C56 . F130 . 105.64(6) yes
C52 . C56 . F140 . 113.18(6) yes
F151 . C56 . F140 . 105.71(6) yes
F130 . C56 . F140 . 105.50(6) yes
C54 . C57 . F16 . 111.7(3) yes
C54 . C57 . F18 . 113.0(3) yes
F16 . C57 . F18 . 105.0(3) yes
C54 . C57 . F17 . 113.2(3) yes
F16 . C57 . F17 . 107.4(3) yes
F18 . C57 . F17 . 106.0(3) yes
B1 . C58 . C59 . 122.8(2) yes
B1 . C58 . C63 . 121.7(2) yes
C59 . C58 . C63 . 115.4(2) yes
C58 . C59 . C60 . 122.3(3) yes
C58 . C59 . H591 . 121(2) no
C60 . C59 . H591 . 116(2) no
C59 . C60 . C61 . 120.7(3) yes
C59 . C60 . C64 . 118.3(3) yes
C61 . C60 . C64 . 120.9(3) yes
C60 . C61 . C62 . 117.9(3) yes
C60 . C61 . H611 . 121(3) no
C62 . C61 . H611 . 122(3) no
C61 . C62 . C63 . 121.1(3) yes
C61 . C62 . C65 . 120.1(2) yes
C63 . C62 . C65 . 118.8(2) yes
C58 . C63 . C62 . 122.5(3) yes
C58 . C63 . H631 . 119(2) no
C62 . C63 . H631 . 119(2) no
C60 . C64 . F20 . 112.6(3) yes
C60 . C64 . F21 . 112.3(3) yes
F20 . C64 . F21 . 106.2(3) yes
C60 . C64 . F19 . 111.7(3) yes
F20 . C64 . F19 . 107.6(3) yes
F21 . C64 . F19 . 106.0(3) yes
C62 . C65 . F221 . 113.34(6) yes
C62 . C65 . F230 . 113.27(6) yes
F221 . C65 . F230 . 105.16(6) yes
C62 . C65 . F241 . 113.53(6) yes
F221 . C65 . F241 . 105.40(6) yes
F230 . C65 . F241 . 105.33(6) yes
C62 . C65 . F220 . 113.34(6) yes
C62 . C65 . F231 . 113.52(6) yes
F220 . C65 . F231 . 105.40(6) yes
C62 . C65 . F240 . 113.32(6) yes
F220 . C65 . F240 . 105.12(6) yes
F231 . C65 . F240 . 105.33(6) yes
C1 . Rh1 . C2 . 37.81(11) yes
C1 . Rh1 . P2 . 155.93(8) yes
C2 . Rh1 . P2 . 118.17(8) yes
C1 . Rh1 . P1 . 118.56(8) yes
C2 . Rh1 . P1 . 155.97(8) yes
P2 . Rh1 . P1 . 85.19(3) yes
C1 . Rh1 . H11 . 23.7(12) no
C2 . Rh1 . H11 . 61.0(12) no
P2 . Rh1 . H11 . 175.9(12) no
P1 . Rh1 . H11 . 96.1(12) no
C1 . Rh1 . H21 . 61.5(13) no
C2 . Rh1 . H21 . 24.4(13) no
P2 . Rh1 . H21 . 94.8(13) no
P1 . Rh1 . H21 . 178.5(12) no
H11 . Rh1 . H21 . 83.7(18) no
Rh1 . H11 . C1 . 104(3) no
C2 . H21 . Rh1 . 104(3) no

loop_
_geom_bond_atom_site_label_1
_geom_bond_site_symmetry_1
_geom_bond_atom_site_label_2
_geom_bond_site_symmetry_2
_geom_bond_distance
_geom_bond_publ_flag
F1 . C40 . 1.322(4) yes
F2 . C40 . 1.324(4) yes
F3 . C40 . 1.341(4) yes
F4 . C41 . 1.321(4) yes
F5 . C41 . 1.333(4) yes
F6 . C41 . 1.316(4) yes
F7 . C48 . 1.335(4) yes
F8 . C48 . 1.336(3) yes
F9 . C48 . 1.344(4) yes
F10 . C49 . 1.336(4) yes
F11 . C49 . 1.345(4) yes
F12 . C49 . 1.327(4) yes
F16 . C57 . 1.334(4) yes
F17 . C57 . 1.325(4) yes
F18 . C57 . 1.326(4) yes
F19 . C64 . 1.333(5) yes
F20 . C64 . 1.337(4) yes
F21 . C64 . 1.335(4) yes
B1 . C34 . 1.646(4) yes
B1 . C42 . 1.646(4) yes
B1 . C50 . 1.645(4) yes
B1 . C58 . 1.641(4) yes
P1 . C8 . 1.841(3) yes
P1 . C14 . 1.849(3) yes
P1 . C20 . 1.849(3) yes
P1 . Rh1 . 2.1932(7) yes
P2 . C21 . 1.843(3) yes
P2 . C22 . 1.842(3) yes
P2 . C28 . 1.843(3) yes
P2 . Rh1 . 2.1950(7) yes
C1 . C2 . 1.552(4) yes
C1 . C6 . 1.530(5) yes
C1 . Rh1 . 2.389(3) yes
C1 . H12 . 0.97(4) no
C1 . H11 . 0.99(4) no
C2 . C3 . 1.539(5) yes
C2 . Rh1 . 2.400(3) yes
C2 . H22 . 0.97(4) no
C2 . H21 . 1.02(4) no
C3 . C4 . 1.528(6) yes
C3 . C7 . 1.527(6) yes
C3 . H31 . 0.95(5) no
C4 . C5 . 1.546(7) yes
C4 . H41 . 1.00(5) no
C4 . H42 . 0.93(5) no
C5 . C6 . 1.535(6) yes
C5 . H51 . 0.95(5) no
C5 . H52 . 1.04(5) no
C6 . C7 . 1.536(6) yes
C6 . H61 . 0.94(5) no
C7 . H72 . 1.05(5) no
C7 . H71 . 0.93(5) no
C8 . C9 . 1.535(4) yes
C8 . C13 . 1.532(4) yes
C8 . H81 . 1.01(4) no
C9 . C10 . 1.535(4) yes
C9 . H92 . 0.96(4) no
C9 . H91 . 0.95(4) no
C10 . C11 . 1.527(5) yes
C10 . H102 . 0.95(4) no
C10 . H101 . 1.02(4) no
C11 . C12 . 1.524(5) yes
C11 . H112 . 1.00(4) no
C11 . H111 . 1.01(4) no
C12 . C13 . 1.534(4) yes
C12 . H122 . 0.98(4) no
C12 . H121 . 0.94(4) no
C13 . H131 . 1.01(4) no
C13 . H132 . 0.95(4) no
C14 . C15 . 1.529(4) yes
C14 . C19 . 1.527(4) yes
C14 . H141 . 0.91(4) no
C15 . C16 . 1.535(4) yes
C15 . H152 . 1.00(4) no
C15 . H151 . 1.00(4) no
C16 . C17 . 1.513(5) yes
C16 . H162 . 1.01(5) no
C16 . H161 . 0.89(5) no
C17 . C18 . 1.516(5) yes
C17 . H172 . 1.00(5) no
C17 . H171 . 0.96(5) no
C18 . C19 . 1.533(4) yes
C18 . H181 . 0.94(5) no
C18 . H182 . 1.00(5) no
C19 . H191 . 1.02(4) no
C19 . H192 . 0.91(4) no
C20 . C21 . 1.539(4) yes
C20 . H201 . 0.93(4) no
C20 . H202 . 0.93(4) no
C21 . H211 . 0.94(4) no
C21 . H212 . 0.99(4) no
C22 . C23 . 1.537(4) yes
C22 . C27 . 1.523(4) yes
C22 . H221 . 0.95(4) no
C23 . C24 . 1.529(4) yes
C23 . H231 . 0.98(4) no
C23 . H232 . 0.98(4) no
C24 . C25 . 1.525(5) yes
C24 . H242 . 1.04(4) no
C24 . H241 . 0.98(4) no
C25 . C26 . 1.526(5) yes
C25 . H252 . 0.98(4) no
C25 . H251 . 0.94(4) no
C26 . C27 . 1.537(4) yes
C26 . H262 . 0.98(4) no
C26 . H261 . 0.99(4) no
C27 . H272 . 0.97(4) no
C27 . H271 . 0.99(4) no
C28 . C29 . 1.523(5) yes
C28 . C33 . 1.535(4) yes
C28 . H281 . 0.94(4) no
C29 . C30 . 1.533(5) yes
C29 . H292 . 1.04(5) no
C29 . H291 . 0.93(5) no
C30 . C31 . 1.513(8) yes
C30 . H302 . 0.91(5) no
C30 . H301 . 0.97(5) no
C31 . C32 . 1.511(8) yes
C31 . H312 . 1.01(5) no
C31 . H311 . 0.91(5) no
C32 . C33 . 1.530(5) yes
C32 . H322 . 0.98(5) no
C32 . H321 . 1.03(5) no
C33 . H331 . 0.92(4) no
C33 . H332 . 1.04(4) no
C34 . C35 . 1.404(4) yes
C34 . C39 . 1.402(4) yes
C35 . C36 . 1.391(4) yes
C35 . H351 . 0.97(4) no
C36 . C37 . 1.393(4) yes
C36 . C40 . 1.499(4) yes
C37 . C38 . 1.385(4) yes
C37 . H371 . 0.90(4) no
C38 . C39 . 1.385(4) yes
C38 . C41 . 1.502(4) yes
C39 . H391 . 0.96(4) no
C42 . C43 . 1.399(4) yes
C42 . C47 . 1.401(4) yes
C43 . C44 . 1.398(4) yes
C43 . H431 . 0.98(4) no
C44 . C45 . 1.384(4) yes
C44 . C48 . 1.500(4) yes
C45 . C46 . 1.386(4) yes
C45 . H451 . 0.87(4) no
C46 . C47 . 1.389(4) yes
C46 . C49 . 1.501(4) yes
C47 . H471 . 0.91(4) no
C50 . C51 . 1.404(4) yes
C50 . C55 . 1.403(4) yes
C51 . C52 . 1.392(4) yes
C51 . H511 . 0.92(4) no
C52 . C53 . 1.388(4) yes
C52 . C56 . 1.501(3) yes
C53 . C54 . 1.386(4) yes
C53 . H531 . 0.97(4) no
C54 . C55 . 1.388(4) yes
C54 . C57 . 1.501(4) yes
C55 . H551 . 1.00(4) no
C56 . F150 . 1.313(6) yes
C56 . F131 . 1.295(6) yes
C56 . F141 . 1.299(6) yes
C56 . F151 . 1.307(4) yes
C56 . F130 . 1.321(3) yes
C56 . F140 . 1.314(3) yes
C58 . C59 . 1.403(4) yes
C58 . C63 . 1.401(4) yes
C59 . C60 . 1.398(4) yes
C59 . H591 . 0.95(4) no
C60 . C61 . 1.383(4) yes
C60 . C64 . 1.503(4) yes
C61 . C62 . 1.391(4) yes
C61 . H611 . 0.88(4) no
C62 . C63 . 1.385(4) yes
C62 . C65 . 1.500(3) yes
C63 . H631 . 0.91(4) no
C65 . F221 . 1.279(5) yes
C65 . F230 . 1.313(5) yes
C65 . F241 . 1.254(5) yes
C65 . F220 . 1.293(5) yes
C65 . F231 . 1.256(5) yes
C65 . F240 . 1.320(4) yes
Rh1 . H11 . 1.95(4) no
Rh1 . H21 . 1.93(4) no
